data_1547911
loop_
_publ_author_name
'Lim, Ngiap-Kie'
'Weiss, Patrick'
'Li, Beryl X.'
'McCulley, Christina H.'
'Hare, Stephanie R.'
'Bensema, Bronwyn L.'
'Palazzo, Teresa A.'
'Tantillo, Dean J.'
'Zhang, Haiming'
'Gosselin, Francis'

_publ_section_title
;
 Synthesis of Highly Stereodefined Tetrasubstituted Acyclic All-Carbon
 Olefins via a Syn-Elimination Approach.
;
_journal_issue 22
_journal_name_full 'Organic letters'
_journal_page_first 6212
_journal_page_last 6215
_journal_paper_doi 10.1021/acs.orglett.7b03141
_journal_volume 19
_journal_year 2017
_chemical_absolute_configuration ad
_chemical_formula_sum 'C22 H19 I'
_chemical_formula_weight 410.27
_chemical_name_common 68869-124-27
_chemical_name_systematic gene685
_space_group.centring_type P

_space_group_crystal_system monoclinic
_space_group_IT_number 4
_space_group_name_Hall 'P 2yb'
_space_group_name_H-M_alt 'P 1 21 1'
_symmetry_space_group_name_Hall 'P 2yb'
_symmetry_space_group_name_H-M 'P 1 21 1'
_atom_sites_solution_hydrogens geom
_atom_sites_solution_primary iterative
_atom_sites_solution_secondary difmap
_audit_creation_method SHELXL-2014/7
_cell_angle_alpha 90
_cell_angle_beta 97.293(2)
_cell_angle_gamma 90
_cell_formula_units_Z 4
_cell_length_a 5.7244(3)
_cell_length_b 14.8287(7)
_cell_length_c 21.3598(11)
_cell_measurement_reflns_used 9712
_cell_measurement_temperature 100(2)
_cell_measurement_theta_max 68.34
_cell_measurement_theta_min 5.13
_cell_volume 1798.47(16)
_computing_cell_refinement 'Bruker SAINT'
_computing_data_collection 'Bruker APEX2'
_computing_data_reduction 'Bruker SAINT'
_computing_molecular_graphics ORTEP-32
_computing_publication_material WinGX
_computing_structure_refinement SHELXL-2014
_computing_structure_solution SHELXT-2014
_diffrn_ambient_temperature 100(2)
_diffrn_detector_area_resol_mean 8.366
_diffrn_measured_fraction_theta_full 0.999
_diffrn_measured_fraction_theta_max 0.998
_diffrn_measurement_device_type 'Bruker APEX-II CCD'
_diffrn_measurement_method '\f and \w scans'
_diffrn_radiation_type CuK\a
_diffrn_radiation_wavelength 1.54178
_diffrn_reflns_av_R_equivalents 0.0557
_diffrn_reflns_av_unetI/netI 0.0465
_diffrn_reflns_Laue_measured_fraction_full 0.999
_diffrn_reflns_Laue_measured_fraction_max 0.998
_diffrn_reflns_limit_h_max 6
_diffrn_reflns_limit_h_min -6
_diffrn_reflns_limit_k_max 17
_diffrn_reflns_limit_k_min -14
_diffrn_reflns_limit_l_max 25
_diffrn_reflns_limit_l_min -25
_diffrn_reflns_number 7052
_diffrn_reflns_point_group_measured_fraction_full 0.905
_diffrn_reflns_point_group_measured_fraction_max 0.901
_diffrn_reflns_theta_full 67.000
_diffrn_reflns_theta_max 68.350
_diffrn_reflns_theta_min 2.085
_diffrn_source 'microfocus rotating anode'
_exptl_absorpt_coefficient_mu 13.943
_exptl_absorpt_correction_T_max 0.753
_exptl_absorpt_correction_T_min 0.277
_exptl_absorpt_correction_type multi-scan
_exptl_absorpt_process_details TWINABS
_exptl_crystal_colour colorless
_exptl_crystal_density_diffrn 1.515
_exptl_crystal_description rod
_exptl_crystal_F_000 816
_exptl_crystal_size_max 0.060
_exptl_crystal_size_mid 0.050
_exptl_crystal_size_min 0.030
_refine_diff_density_max 1.267
_refine_diff_density_min -0.817
_refine_diff_density_rms 0.116
_refine_ls_abs_structure_details
; 
 Flack x determined using 2262 quotients [(I+)-(I-)]/[(I+)+(I-)] 
 (Parsons, Flack and Wagner, Acta Cryst. B69 (2013) 249-259). 
;
_refine_ls_abs_structure_Flack 0.051(8)
_refine_ls_extinction_method none
_refine_ls_goodness_of_fit_ref 1.116
_refine_ls_hydrogen_treatment constr
_refine_ls_matrix_type full
_refine_ls_number_parameters 418
_refine_ls_number_reflns 7052
_refine_ls_number_restraints 1
_refine_ls_restrained_S_all 1.116
_refine_ls_R_factor_all 0.0448
_refine_ls_R_factor_gt 0.0439
_refine_ls_shift/su_max 0.000
_refine_ls_shift/su_mean 0.000
_refine_ls_structure_factor_coef Fsqd
_refine_ls_weighting_details 'w=1/[\s^2^(Fo^2^)+(0.0981P)^2^+3.6416P] where P=(Fo^2^+2Fc^2^)/3'
_refine_ls_weighting_scheme calc
_refine_ls_wR_factor_gt 0.1438
_refine_ls_wR_factor_ref 0.1464
_reflns_Friedel_coverage 0.734
_reflns_Friedel_fraction_full 0.803
_reflns_Friedel_fraction_max 0.795
_reflns_number_gt 6959
_reflns_number_total 7052
_reflns_threshold_expression 'I > 2\s(I)'
_cod_data_source_file ol7b03141_si_038.cif
_cod_data_source_block 68869-124-27
_cod_depositor_comments
;
The following automatic conversions were performed:

'_space_group.centring_type' value 'primitive' was replaced with the
value 'P' as specified in the replacement file
'/home/antanas/src/cod-tools/trunk/data/replacement-values/replacement_values.lst'.

Automatic conversion script
Id: cif_fix_values 5642 2017-10-24 12:04:52Z antanas 

 Adding full bibliography for 1547906--1547941.cif.
;
_cod_database_code 1547911
_shelx_shelxl_version_number 2014/7
_shelx_space_group_comment
; 
The symmetry employed for this shelxl refinement is uniquely defined 
by the following loop, which should always be used as a source of 
symmetry information in preference to the above space-group names. 
They are only intended as comments. 
;
_shelx_estimated_absorpt_t_min 0.488
_shelx_estimated_absorpt_t_max 0.680

loop_
_space_group_symop_operation_xyz
'x, y, z'
'-x, y+1/2, -z'

loop_
_atom_site_label
_atom_site_type_symbol
_atom_site_fract_x
_atom_site_fract_y
_atom_site_fract_z
_atom_site_U_iso_or_equiv
_atom_site_adp_type
_atom_site_occupancy
_atom_site_site_symmetry_order
_atom_site_calc_flag
_atom_site_refinement_flags_posn
_atom_site_refinement_flags_adp
C1 C -0.2895(15) 0.4401(7) 0.0961(4) 0.0170(19) Uani 1 1 d . .
C2 C -0.3140(16) 0.4563(8) 0.0346(5) 0.021(2) Uani 1 1 d . .
C3 C -0.2831(19) 0.5474(8) 0.0054(5) 0.024(2) Uani 1 1 d . .
H3A H -0.2658 0.5939 0.0390 0.028 Uiso 1 1 calc R U
H3B H -0.4251 0.5621 -0.0243 0.028 Uiso 1 1 calc R U
C4 C -0.064(2) 0.5491(9) -0.0302(5) 0.028(2) Uani 1 1 d . .
H4A H 0.0746 0.5300 -0.0017 0.042 Uiso 1 1 calc R U
H4B H -0.0399 0.6104 -0.0451 0.042 Uiso 1 1 calc R U
H4C H -0.0889 0.5079 -0.0663 0.042 Uiso 1 1 calc R U
C5 C -0.3754(17) 0.3818(8) -0.0119(4) 0.021(2) Uani 1 1 d . .
C6 C -0.232(2) 0.3086(8) -0.0143(5) 0.028(2) Uani 1 1 d . .
H6 H -0.0894 0.3052 0.0136 0.034 Uiso 1 1 calc R U
C7 C -0.291(2) 0.2394(8) -0.0565(5) 0.031(2) Uani 1 1 d . .
H7 H -0.1868 0.1897 -0.0577 0.037 Uiso 1 1 calc R U
C8 C -0.498(2) 0.2413(8) -0.0968(5) 0.029(3) Uani 1 1 d . .
H8 H -0.5393 0.1927 -0.1249 0.035 Uiso 1 1 calc R U
C9 C -0.643(2) 0.3142(10) -0.0958(6) 0.035(3) Uani 1 1 d . .
H9 H -0.7862 0.3163 -0.1236 0.042 Uiso 1 1 calc R U
C10 C -0.584(2) 0.3853(10) -0.0546(5) 0.032(3) Uani 1 1 d . .
H10 H -0.6838 0.4364 -0.0552 0.038 Uiso 1 1 calc R U
C11 C -0.2139(17) 0.5100(7) 0.1457(5) 0.0183(19) Uani 1 1 d . .
C12 C -0.3499(18) 0.5275(8) 0.1934(5) 0.022(2) Uani 1 1 d . .
H12 H -0.4902 0.4938 0.1950 0.026 Uiso 1 1 calc R U
C13 C -0.2867(18) 0.5936(8) 0.2395(4) 0.020(2) Uani 1 1 d . .
H13 H -0.3823 0.6041 0.2720 0.024 Uiso 1 1 calc R U
C14 C -0.0809(18) 0.6438(7) 0.2369(5) 0.021(2) Uani 1 1 d . .
H14 H -0.0385 0.6904 0.2667 0.026 Uiso 1 1 calc R U
C15 C 0.0608(17) 0.6247(8) 0.1902(5) 0.023(2) Uani 1 1 d . .
H15 H 0.2037 0.6569 0.1891 0.027 Uiso 1 1 calc R U
C16 C -0.0058(16) 0.5588(8) 0.1451(4) 0.0206(19) Uani 1 1 d . .
H16 H 0.0922 0.5467 0.1134 0.025 Uiso 1 1 calc R U
C17 C -0.3412(17) 0.3507(8) 0.1240(4) 0.0209(19) Uani 1 1 d . .
C18 C -0.1692(19) 0.3071(8) 0.1663(5) 0.027(2) Uani 1 1 d . .
H18 H -0.0228 0.3364 0.1784 0.032 Uiso 1 1 calc R U
C19 C -0.207(2) 0.2235(8) 0.1907(5) 0.028(2) Uani 1 1 d . .
H19 H -0.0861 0.1940 0.2177 0.033 Uiso 1 1 calc R U
C20 C -0.428(2) 0.1822(8) 0.1749(5) 0.030(3) Uani 1 1 d . .
C21 C -0.597(2) 0.2255(9) 0.1353(5) 0.030(3) Uani 1 1 d . .
H21 H -0.7463 0.1975 0.1251 0.036 Uiso 1 1 calc R U
C22 C -0.5587(19) 0.3092(8) 0.1093(5) 0.027(2) Uani 1 1 d . .
H22 H -0.6798 0.3377 0.0818 0.032 Uiso 1 1 calc R U
C23 C 0.6237(16) 0.7060(7) 0.4570(4) 0.0166(19) Uani 1 1 d . .
C24 C 0.5460(16) 0.7897(7) 0.4407(5) 0.019(2) Uani 1 1 d . .
C25 C 0.5710(18) 0.8685(8) 0.4864(5) 0.026(2) Uani 1 1 d . .
H25A H 0.6312 0.8455 0.5289 0.031 Uiso 1 1 calc R U
H25B H 0.4129 0.8943 0.4887 0.031 Uiso 1 1 calc R U
C26 C 0.7347(19) 0.9440(8) 0.4692(5) 0.026(2) Uani 1 1 d . .
H26A H 0.8989 0.9245 0.4787 0.038 Uiso 1 1 calc R U
H26B H 0.7097 0.9981 0.4939 0.038 Uiso 1 1 calc R U
H26C H 0.7001 0.9577 0.4241 0.038 Uiso 1 1 calc R U
C27 C 0.4332(17) 0.8122(7) 0.3754(5) 0.020(2) Uani 1 1 d . .
C28 C 0.5463(18) 0.7921(7) 0.3239(5) 0.019(2) Uani 1 1 d . .
H28 H 0.6945 0.7624 0.3302 0.023 Uiso 1 1 calc R U
C29 C 0.449(2) 0.8142(8) 0.2627(5) 0.025(2) Uani 1 1 d . .
H29 H 0.5285 0.7992 0.2278 0.030 Uiso 1 1 calc R U
C30 C 0.2326(19) 0.8586(8) 0.2532(5) 0.027(2) Uani 1 1 d . .
H30 H 0.1634 0.8730 0.2116 0.033 Uiso 1 1 calc R U
C31 C 0.120(2) 0.8815(9) 0.3037(6) 0.030(2) Uani 1 1 d . .
H31 H -0.0261 0.9127 0.2972 0.036 Uiso 1 1 calc R U
C32 C 0.2194(17) 0.8592(8) 0.3645(5) 0.024(2) Uani 1 1 d . .
H32 H 0.1408 0.8760 0.3993 0.029 Uiso 1 1 calc R U
C33 C 0.7857(17) 0.6901(8) 0.5166(5) 0.020(2) Uani 1 1 d . .
C34 C 0.7290(19) 0.6309(8) 0.5634(5) 0.024(2) Uani 1 1 d . .
H34 H 0.5817 0.6005 0.5581 0.029 Uiso 1 1 calc R U
C35 C 0.887(2) 0.6160(9) 0.6181(5) 0.034(3) Uani 1 1 d . .
H35 H 0.8464 0.5762 0.6499 0.041 Uiso 1 1 calc R U
C36 C 1.100(2) 0.6590(9) 0.6255(6) 0.034(3) Uani 1 1 d . .
H36 H 1.2062 0.6495 0.6628 0.041 Uiso 1 1 calc R U
C37 C 1.1634(19) 0.7163(9) 0.5793(5) 0.029(2) Uani 1 1 d . .
H37 H 1.3134 0.7446 0.5843 0.035 Uiso 1 1 calc R U
C38 C 1.0054(18) 0.7317(8) 0.5256(5) 0.024(2) Uani 1 1 d . .
H38 H 1.0480 0.7717 0.4942 0.029 Uiso 1 1 calc R U
C39 C 0.5614(16) 0.6238(7) 0.4185(4) 0.0177(19) Uani 1 1 d . .
C40 C 0.7269(16) 0.5532(8) 0.4172(4) 0.0203(19) Uani 1 1 d . .
H40 H 0.8804 0.5605 0.4393 0.024 Uiso 1 1 calc R U
C41 C 0.6722(16) 0.4741(7) 0.3847(5) 0.0185(19) Uani 1 1 d . .
H41 H 0.7874 0.4282 0.3837 0.022 Uiso 1 1 calc R U
C42 C 0.4449(17) 0.4624(7) 0.3535(4) 0.0192(19) Uani 1 1 d . .
C43 C 0.2772(17) 0.5310(8) 0.3543(5) 0.022(2) Uani 1 1 d . .
H43 H 0.1232 0.5233 0.3325 0.027 Uiso 1 1 calc R U
C44 C 0.3353(16) 0.6085(8) 0.3863(5) 0.021(2) Uani 1 1 d . .
H44 H 0.2189 0.6540 0.3870 0.026 Uiso 1 1 calc R U
I1 I -0.49758(17) 0.05583(5) 0.21169(4) 0.0425(3) Uani 1 1 d . .
I2 I 0.35392(12) 0.34276(5) 0.30407(3) 0.0306(2) Uani 1 1 d . .

loop_
_atom_site_aniso_label
_atom_site_aniso_U_11
_atom_site_aniso_U_22
_atom_site_aniso_U_33
_atom_site_aniso_U_23
_atom_site_aniso_U_13
_atom_site_aniso_U_12
C1 0.014(4) 0.020(6) 0.016(4) -0.003(4) -0.001(3) 0.003(4)
C2 0.012(4) 0.025(6) 0.025(5) -0.007(4) 0.001(3) 0.005(4)
C3 0.034(5) 0.017(6) 0.019(4) -0.002(4) 0.001(4) 0.006(4)
C4 0.042(6) 0.023(6) 0.020(5) 0.004(4) 0.009(4) 0.003(5)
C5 0.023(5) 0.023(6) 0.017(4) -0.002(4) 0.006(4) -0.001(4)
C6 0.031(5) 0.028(6) 0.023(5) -0.002(4) -0.004(4) 0.003(4)
C7 0.048(7) 0.015(6) 0.030(6) -0.004(4) 0.002(5) 0.007(5)
C8 0.049(7) 0.023(7) 0.016(5) -0.008(4) 0.007(4) -0.016(5)
C9 0.028(5) 0.044(8) 0.031(6) -0.015(5) -0.003(4) 0.001(5)
C10 0.029(5) 0.040(8) 0.025(5) -0.009(5) 0.000(4) 0.013(5)
C11 0.022(4) 0.011(5) 0.019(4) -0.002(4) -0.008(4) 0.002(4)
C12 0.025(5) 0.021(6) 0.020(5) 0.006(4) 0.003(4) 0.001(4)
C13 0.027(5) 0.021(5) 0.012(4) 0.003(4) 0.000(3) 0.001(4)
C14 0.031(5) 0.014(6) 0.017(4) -0.002(4) -0.004(4) -0.001(4)
C15 0.020(4) 0.018(6) 0.029(5) -0.004(4) 0.002(4) -0.003(4)
C16 0.022(4) 0.020(5) 0.020(4) -0.001(4) 0.004(3) 0.001(4)
C17 0.029(4) 0.017(5) 0.016(4) -0.004(4) 0.001(3) -0.012(5)
C18 0.028(5) 0.029(6) 0.021(5) 0.003(4) -0.005(4) -0.004(4)
C19 0.032(5) 0.020(6) 0.033(5) 0.000(4) 0.010(4) -0.008(4)
C20 0.046(7) 0.022(6) 0.023(5) -0.007(4) 0.010(5) -0.015(5)
C21 0.038(6) 0.031(7) 0.023(5) -0.004(4) 0.003(4) -0.011(5)
C22 0.028(5) 0.025(6) 0.027(5) -0.003(4) 0.002(4) -0.010(4)
C23 0.015(4) 0.018(6) 0.017(4) -0.001(4) 0.003(3) -0.001(4)
C24 0.014(4) 0.022(6) 0.021(5) 0.001(4) 0.004(3) 0.001(4)
C25 0.027(5) 0.026(7) 0.026(5) -0.002(4) 0.008(4) 0.005(4)
C26 0.028(5) 0.016(6) 0.033(5) -0.009(4) 0.003(4) 0.004(4)
C27 0.024(5) 0.016(5) 0.020(5) 0.001(4) 0.004(4) -0.002(4)
C28 0.024(5) 0.008(5) 0.025(5) -0.001(4) 0.002(4) -0.005(4)
C29 0.041(6) 0.019(6) 0.016(5) -0.002(4) 0.009(4) -0.017(4)
C30 0.036(5) 0.014(6) 0.028(5) 0.006(4) -0.011(4) -0.008(4)
C31 0.030(5) 0.021(6) 0.036(6) 0.007(5) -0.010(5) -0.008(4)
C32 0.022(4) 0.026(7) 0.026(5) 0.004(4) 0.008(4) 0.003(4)
C33 0.020(4) 0.019(6) 0.021(5) -0.003(4) 0.005(4) -0.004(4)
C34 0.031(5) 0.014(5) 0.029(5) 0.001(4) 0.005(4) 0.002(4)
C35 0.051(7) 0.028(8) 0.026(5) 0.003(5) 0.010(5) 0.009(6)
C36 0.035(6) 0.035(8) 0.029(6) -0.009(5) -0.005(4) 0.017(5)
C37 0.024(5) 0.033(7) 0.028(5) -0.007(5) 0.001(4) -0.004(5)
C38 0.022(5) 0.024(6) 0.025(5) -0.006(4) 0.002(4) 0.001(4)
C39 0.016(4) 0.019(6) 0.019(4) 0.001(4) 0.007(3) -0.004(4)
C40 0.021(4) 0.021(6) 0.020(4) 0.004(4) 0.005(3) 0.000(4)
C41 0.016(4) 0.015(5) 0.025(5) 0.003(4) 0.004(4) -0.003(4)
C42 0.025(5) 0.020(6) 0.012(4) -0.001(4) 0.000(3) 0.000(4)
C43 0.020(4) 0.025(6) 0.022(5) 0.007(4) 0.000(4) -0.002(4)
C44 0.016(4) 0.018(6) 0.031(5) 0.010(4) 0.005(4) 0.000(4)
I1 0.0690(6) 0.0249(5) 0.0321(4) 0.0025(3) 0.0006(3) -0.0213(4)
I2 0.0406(4) 0.0192(4) 0.0284(3) -0.0009(3) -0.0095(2) -0.0058(3)

loop_
_atom_type_symbol
_atom_type_description
_atom_type_scat_dispersion_real
_atom_type_scat_dispersion_imag
_atom_type_scat_source
C C 0.0181 0.0091 'International Tables Vol C Tables 4.2.6.8 and 6.1.1.4'
H H 0.0000 0.0000 'International Tables Vol C Tables 4.2.6.8 and 6.1.1.4'
I I -0.3257 6.8362 'International Tables Vol C Tables 4.2.6.8 and 6.1.1.4'

loop_
_geom_angle_atom_site_label_1
_geom_angle_atom_site_label_2
_geom_angle_atom_site_label_3
_geom_angle
C2 C1 C17 123.6(9)
C2 C1 C11 123.8(10)
C17 C1 C11 112.5(8)
C1 C2 C5 120.7(11)
C1 C2 C3 124.7(10)
C5 C2 C3 114.7(9)
C2 C3 C4 111.3(9)
C2 C3 H3A 109.4
C4 C3 H3A 109.4
C2 C3 H3B 109.4
C4 C3 H3B 109.4
H3A C3 H3B 108.0
C3 C4 H4A 109.5
C3 C4 H4B 109.5
H4A C4 H4B 109.5
C3 C4 H4C 109.5
H4A C4 H4C 109.5
H4B C4 H4C 109.5
C6 C5 C10 117.8(10)
C6 C5 C2 121.4(9)
C10 C5 C2 120.8(10)
C5 C6 C7 121.3(10)
C5 C6 H6 119.3
C7 C6 H6 119.3
C8 C7 C6 120.9(11)
C8 C7 H7 119.6
C6 C7 H7 119.6
C9 C8 C7 119.0(11)
C9 C8 H8 120.5
C7 C8 H8 120.5
C8 C9 C10 120.7(11)
C8 C9 H9 119.7
C10 C9 H9 119.7
C9 C10 C5 120.2(11)
C9 C10 H10 119.9
C5 C10 H10 119.9
C12 C11 C16 118.0(9)
C12 C11 C1 120.6(9)
C16 C11 C1 121.4(9)
C11 C12 C13 121.9(9)
C11 C12 H12 119.0
C13 C12 H12 119.0
C14 C13 C12 119.1(9)
C14 C13 H13 120.5
C12 C13 H13 120.5
C15 C14 C13 119.4(9)
C15 C14 H14 120.3
C13 C14 H14 120.3
C16 C15 C14 120.3(9)
C16 C15 H15 119.8
C14 C15 H15 119.8
C15 C16 C11 121.2(8)
C15 C16 H16 119.4
C11 C16 H16 119.4
C22 C17 C18 118.4(11)
C22 C17 C1 121.3(10)
C18 C17 C1 120.3(9)
C19 C18 C17 121.9(10)
C19 C18 H18 119.1
C17 C18 H18 119.1
C18 C19 C20 118.8(11)
C18 C19 H19 120.6
C20 C19 H19 120.6
C21 C20 C19 119.3(11)
C21 C20 I1 120.2(9)
C19 C20 I1 120.4(10)
C20 C21 C22 122.3(11)
C20 C21 H21 118.8
C22 C21 H21 118.8
C21 C22 C17 119.3(11)
C21 C22 H22 120.4
C17 C22 H22 120.4
C24 C23 C39 124.3(9)
C24 C23 C33 120.9(10)
C39 C23 C33 114.8(9)
C23 C24 C27 122.3(10)
C23 C24 C25 122.7(9)
C27 C24 C25 114.9(9)
C24 C25 C26 114.7(8)
C24 C25 H25A 108.6
C26 C25 H25A 108.6
C24 C25 H25B 108.6
C26 C25 H25B 108.6
H25A C25 H25B 107.6
C25 C26 H26A 109.5
C25 C26 H26B 109.5
H26A C26 H26B 109.5
C25 C26 H26C 109.5
H26A C26 H26C 109.5
H26B C26 H26C 109.5
C28 C27 C32 117.6(9)
C28 C27 C24 120.3(9)
C32 C27 C24 122.1(9)
C27 C28 C29 121.6(10)
C27 C28 H28 119.2
C29 C28 H28 119.2
C30 C29 C28 119.5(10)
C30 C29 H29 120.3
C28 C29 H29 120.3
C31 C30 C29 120.1(10)
C31 C30 H30 120.0
C29 C30 H30 120.0
C30 C31 C32 120.0(11)
C30 C31 H31 120.0
C32 C31 H31 120.0
C31 C32 C27 121.3(9)
C31 C32 H32 119.3
C27 C32 H32 119.3
C38 C33 C34 117.9(10)
C38 C33 C23 119.9(9)
C34 C33 C23 122.2(9)
C33 C34 C35 120.7(11)
C33 C34 H34 119.6
C35 C34 H34 119.6
C36 C35 C34 119.6(11)
C36 C35 H35 120.2
C34 C35 H35 120.2
C35 C36 C37 121.0(11)
C35 C36 H36 119.5
C37 C36 H36 119.5
C36 C37 C38 119.3(11)
C36 C37 H37 120.4
C38 C37 H37 120.4
C37 C38 C33 121.5(11)
C37 C38 H38 119.2
C33 C38 H38 119.2
C44 C39 C40 116.6(10)
C44 C39 C23 123.0(9)
C40 C39 C23 120.2(9)
C41 C40 C39 122.0(9)
C41 C40 H40 119.0
C39 C40 H40 119.0
C40 C41 C42 119.0(9)
C40 C41 H41 120.5
C42 C41 H41 120.5
C41 C42 C43 120.2(10)
C41 C42 I2 120.2(8)
C43 C42 I2 119.6(7)
C44 C43 C42 119.8(9)
C44 C43 H43 120.1
C42 C43 H43 120.1
C43 C44 C39 122.3(10)
C43 C44 H44 118.8
C39 C44 H44 118.8

loop_
_geom_bond_atom_site_label_1
_geom_bond_atom_site_label_2
_geom_bond_distance
C1 C2 1.326(14)
C1 C17 1.498(16)
C1 C11 1.506(13)
C2 C5 1.496(15)
C2 C3 1.508(17)
C3 C4 1.546(14)
C3 H3A 0.9900
C3 H3B 0.9900
C4 H4A 0.9800
C4 H4B 0.9800
C4 H4C 0.9800
C5 C6 1.366(16)
C5 C10 1.407(15)
C6 C7 1.379(17)
C6 H6 0.9500
C7 C8 1.372(18)
C7 H7 0.9500
C8 C9 1.366(19)
C8 H8 0.9500
C9 C10 1.388(17)
C9 H9 0.9500
C10 H10 0.9500
C11 C12 1.384(14)
C11 C16 1.395(14)
C12 C13 1.403(15)
C12 H12 0.9500
C13 C14 1.401(15)
C13 H13 0.9500
C14 C15 1.393(15)
C14 H14 0.9500
C15 C16 1.391(15)
C15 H15 0.9500
C16 H16 0.9500
C17 C22 1.389(14)
C17 C18 1.406(15)
C18 C19 1.372(17)
C18 H18 0.9500
C19 C20 1.410(16)
C19 H19 0.9500
C20 C21 1.360(19)
C20 I1 2.090(12)
C21 C22 1.388(18)
C21 H21 0.9500
C22 H22 0.9500
C23 C24 1.349(16)
C23 C39 1.488(14)
C23 C33 1.496(13)
C24 C27 1.497(14)
C24 C25 1.518(15)
C25 C26 1.535(16)
C25 H25A 0.9900
C25 H25B 0.9900
C26 H26A 0.9800
C26 H26B 0.9800
C26 H26C 0.9800
C27 C28 1.379(14)
C27 C32 1.402(15)
C28 C29 1.394(16)
C28 H28 0.9500
C29 C30 1.392(17)
C29 H29 0.9500
C30 C31 1.368(18)
C30 H30 0.9500
C31 C32 1.390(15)
C31 H31 0.9500
C32 H32 0.9500
C33 C38 1.392(15)
C33 C34 1.400(15)
C34 C35 1.402(17)
C34 H34 0.9500
C35 C36 1.368(19)
C35 H35 0.9500
C36 C37 1.384(19)
C36 H36 0.9500
C37 C38 1.387(16)
C37 H37 0.9500
C38 H38 0.9500
C39 C44 1.405(14)
C39 C40 1.415(15)
C40 C41 1.378(16)
C40 H40 0.9500
C41 C42 1.396(14)
C41 H41 0.9500
C42 C43 1.400(15)
C42 I2 2.096(10)
C43 C44 1.358(16)
C43 H43 0.9500
C44 H44 0.9500
